data_7009367
loop_
_publ_author_name
'Danopoulos, Andreas A.'
'Hankin, Danielle M.'
'Cafferkey, Sean M.'
'Hursthouse, Michael B.'

_publ_section_title
;
 \h2-Sulfenamido complexes of uranium&#x200A;&#x2020;
;
_journal_issue 10
_journal_name_full 'Journal of the Chemical Society, Dalton Transactions'
_journal_page_first 1613
_journal_paper_doi 10.1039/b000304m
_journal_year 2000
_chemical_formula_sum 'C30 H44 Br N S U'
_chemical_formula_weight 768.66
_chemical_name_systematic
; 
 ? 
;
_space_group_IT_number 14
_symmetry_cell_setting monoclinic
_symmetry_space_group_name_Hall '-P 2ybc'
_symmetry_space_group_name_H-M 'P 1 21/c 1'
_atom_sites_solution_hydrogens geom
_atom_sites_solution_primary direct
_atom_sites_solution_secondary difmap
_audit_creation_method SHELXL-97
_cell_angle_alpha 90.00
_cell_angle_beta 103.74(4)
_cell_angle_gamma 90.00
_cell_formula_units_Z 4
_cell_length_a 9.724(4)
_cell_length_b 17.377(15)
_cell_length_c 18.196(7)
_cell_measurement_temperature 293(2)
_cell_volume 2987(3)
_computing_structure_refinement 'SHELXL-97 (Sheldrick, 1997)'
_computing_structure_solution 'SHELXS-97 (Sheldrick, 1990)'
_diffrn_ambient_temperature 293(2)
_diffrn_measured_fraction_theta_full 0.771
_diffrn_measured_fraction_theta_max 0.771
_diffrn_radiation_monochromator graphite
_diffrn_radiation_source 'rotating anode'
_diffrn_radiation_type MoK\a
_diffrn_radiation_wavelength 0.71069
_diffrn_reflns_av_R_equivalents 0.0860
_diffrn_reflns_av_sigmaI/netI 0.2232
_diffrn_reflns_limit_h_max 9
_diffrn_reflns_limit_h_min -10
_diffrn_reflns_limit_k_max 20
_diffrn_reflns_limit_k_min -17
_diffrn_reflns_limit_l_max 21
_diffrn_reflns_limit_l_min -20
_diffrn_reflns_number 8557
_diffrn_reflns_theta_full 24.98
_diffrn_reflns_theta_max 24.98
_diffrn_reflns_theta_min 2.30
_exptl_absorpt_coefficient_mu 6.860
_exptl_crystal_density_diffrn 1.709
_exptl_crystal_density_method 'not measured'
_exptl_crystal_F_000 1496
_exptl_crystal_size_max 0.13
_exptl_crystal_size_mid 0.08
_exptl_crystal_size_min 0.05
_refine_diff_density_max 1.429
_refine_diff_density_min -0.760
_refine_diff_density_rms 0.153
_refine_ls_extinction_method none
_refine_ls_goodness_of_fit_ref 0.601
_refine_ls_hydrogen_treatment mixed
_refine_ls_matrix_type full
_refine_ls_number_parameters 320
_refine_ls_number_reflns 4050
_refine_ls_number_restraints 6
_refine_ls_restrained_S_all 0.600
_refine_ls_R_factor_all 0.0915
_refine_ls_R_factor_gt 0.0403
_refine_ls_shift/su_max 7.940
_refine_ls_shift/su_mean 0.204
_refine_ls_structure_factor_coef Fsqd
_refine_ls_weighting_details 'calc w=1/[\s^2^(Fo^2^)+(0.0000P)^2^+0.0000P] where P=(Fo^2^+2Fc^2^)/3'
_refine_ls_weighting_scheme calc
_refine_ls_wR_factor_gt 0.0672
_refine_ls_wR_factor_ref 0.0764
_reflns_number_gt 2044
_reflns_number_total 4050
_reflns_threshold_expression >2sigma(I)
_cod_data_source_file b000304m.txt
_cod_data_source_block s92-3
_cod_depositor_comments
;
The following automatic conversions were performed:
'_symmetry_cell_setting' value 'Monoclinic' changed to 'monoclinic'
according to '/home/saulius/struct/CIF-dictionaries/cif_core.dic'
dictionary named 'cif_core.dic' version 2.4.1 from 2010-06-29.

Automatic conversion script
Id: cif_fix_enum 1527 2010-12-29 10:47:43Z saulius 
;
_cod_original_sg_symbol_H-M P2(1)/c
_cod_database_code 7009367

loop_
_symmetry_equiv_pos_as_xyz
'x, y, z'
'-x, y+1/2, -z+1/2'
'-x, -y, -z'
'x, -y-1/2, z-1/2'

loop_
_atom_site_label
_atom_site_type_symbol
_atom_site_fract_x
_atom_site_fract_y
_atom_site_fract_z
_atom_site_U_iso_or_equiv
_atom_site_adp_type
_atom_site_occupancy
_atom_site_symmetry_multiplicity
_atom_site_calc_flag
_atom_site_refinement_flags
_atom_site_disorder_assembly
_atom_site_disorder_group
Br1 Br 0.22966(14) 0.22309(6) 0.31336(9) 0.0417(4) Uani 1 1 d . . .
U1 U 0.17748(5) 0.06982(2) 0.26920(3) 0.02290(13) Uani 1 1 d . . .
S1 S 0.1297(3) 0.01891(15) 0.1169(2) 0.0279(8) Uani 1 1 d . . .
N1 N 0.2054(9) 0.1037(4) 0.1509(5) 0.021(2) Uani 1 1 d . . .
C1 C -0.0553(13) 0.0977(6) 0.3315(8) 0.034(4) Uani 1 1 d . . .
C2 C -0.0497(12) 0.0150(6) 0.3259(8) 0.023(3) Uani 1 1 d . . .
C3 C -0.0826(14) -0.0022(6) 0.2471(7) 0.026(3) Uani 1 1 d . . .
C4 C -0.1131(12) 0.0672(7) 0.2032(7) 0.031(3) Uani 1 1 d . . .
C5 C -0.0933(11) 0.1302(6) 0.2589(7) 0.018(3) Uani 1 1 d U . .
C6 C -0.0442(14) 0.1445(7) 0.4051(7) 0.041(4) Uani 1 1 d . . .
H6A H -0.0008 0.1134 0.4479 0.061 Uiso 1 1 calc R . .
H6B H -0.1372 0.1595 0.4090 0.061 Uiso 1 1 calc R . .
H6C H 0.0123 0.1896 0.4040 0.061 Uiso 1 1 calc R . .
C7 C -0.0516(14) -0.0386(6) 0.3906(8) 0.041(4) Uani 1 1 d . . .
H7A H -0.1475 -0.0469 0.3938 0.062 Uiso 1 1 calc R . .
H7B H 0.0014 -0.0161 0.4369 0.062 Uiso 1 1 calc R . .
H7C H -0.0097 -0.0868 0.3824 0.062 Uiso 1 1 calc R . .
C8 C -0.1062(12) -0.0813(7) 0.2149(7) 0.035(3) Uani 1 1 d . . .
H8A H -0.0840 -0.0823 0.1662 0.052 Uiso 1 1 calc R . .
H8B H -0.2035 -0.0955 0.2095 0.052 Uiso 1 1 calc R . .
H8C H -0.0463 -0.1169 0.2481 0.052 Uiso 1 1 calc R . .
C9 C -0.1862(12) 0.0728(8) 0.1213(7) 0.045(3) Uani 1 1 d . . .
H9A H -0.1792 0.1245 0.1041 0.067 Uiso 1 1 calc R . .
H9B H -0.2841 0.0592 0.1146 0.067 Uiso 1 1 calc R . .
H9C H -0.1423 0.0382 0.0927 0.067 Uiso 1 1 calc R . .
C10 C -0.1422(13) 0.2122(5) 0.2393(8) 0.047(4) Uani 1 1 d . . .
H10A H -0.1305 0.2247 0.1897 0.070 Uiso 1 1 calc R . .
H10B H -0.0868 0.2469 0.2757 0.070 Uiso 1 1 calc R . .
H10C H -0.2402 0.2169 0.2400 0.070 Uiso 1 1 calc R . .
C11 C 0.3439(14) 0.0259(6) 0.4091(7) 0.031(3) Uani 1 1 d . . .
C12 C 0.3157(12) -0.0424(6) 0.3693(7) 0.025(3) Uani 1 1 d . . .
C13 C 0.3878(13) -0.0440(6) 0.3090(7) 0.029(3) Uani 1 1 d . . .
C14 C 0.4637(13) 0.0248(7) 0.3145(9) 0.040(4) Uani 1 1 d . . .
C15 C 0.4392(11) 0.0697(7) 0.3748(7) 0.032(3) Uani 1 1 d . . .
C16 C 0.3070(13) 0.0484(6) 0.4801(7) 0.036(3) Uani 1 1 d . . .
H16A H 0.2534 0.0954 0.4723 0.055 Uiso 1 1 calc R . .
H16B H 0.3921 0.0560 0.5188 0.055 Uiso 1 1 calc R . .
H16C H 0.2514 0.0085 0.4954 0.055 Uiso 1 1 calc R . .
C17 C 0.2497(13) -0.1175(5) 0.3955(7) 0.035(3) Uani 1 1 d . . .
H17A H 0.3236 -0.1541 0.4146 0.052 Uiso 1 1 calc R . .
H17B H 0.1829 -0.1395 0.3532 0.052 Uiso 1 1 calc R . .
H17C H 0.2025 -0.1048 0.4346 0.052 Uiso 1 1 calc R . .
C18 C 0.4059(14) -0.1146(5) 0.2630(7) 0.037(4) Uani 1 1 d . . .
H18A H 0.3147 -0.1363 0.2408 0.055 Uiso 1 1 calc R . .
H18B H 0.4628 -0.1520 0.2955 0.055 Uiso 1 1 calc R . .
H18C H 0.4517 -0.1002 0.2238 0.055 Uiso 1 1 calc R . .
C19 C 0.5657(13) 0.0477(6) 0.2634(7) 0.041(4) Uani 1 1 d . . .
H19A H 0.6494 0.0710 0.2939 0.062 Uiso 1 1 calc R . .
H19B H 0.5189 0.0835 0.2255 0.062 Uiso 1 1 calc R . .
H19C H 0.5913 0.0025 0.2393 0.062 Uiso 1 1 calc R . .
C20 C 0.5209(13) 0.1397(6) 0.4087(8) 0.043(4) Uani 1 1 d . . .
H20A H 0.4879 0.1565 0.4517 0.064 Uiso 1 1 calc R . .
H20B H 0.5072 0.1802 0.3717 0.064 Uiso 1 1 calc R . .
H20C H 0.6197 0.1273 0.4242 0.064 Uiso 1 1 calc R . .
C21 C 0.2600(14) -0.0442(6) 0.0944(7) 0.027(3) Uani 1 1 d . . .
C22 C 0.2151(12) -0.1203(6) 0.0785(6) 0.026(3) Uani 1 1 d . . .
H22 H 0.1244 -0.1358 0.0802 0.032 Uiso 1 1 calc R . .
C23 C 0.3133(14) -0.1728(6) 0.0597(7) 0.038(4) Uani 1 1 d . . .
H23 H 0.2873 -0.2239 0.0495 0.046 Uiso 1 1 calc R . .
C24 C 0.4442(13) -0.1494(7) 0.0563(8) 0.038(4) Uani 1 1 d . . .
H24 H 0.5066 -0.1847 0.0436 0.046 Uiso 1 1 calc R . .
C25 C 0.4861(13) -0.0758(7) 0.0709(7) 0.036(3) Uani 1 1 d . . .
H25 H 0.5767 -0.0611 0.0681 0.043 Uiso 1 1 calc R . .
C26 C 0.3947(12) -0.0212(6) 0.0905(7) 0.025(3) Uani 1 1 d . . .
H26 H 0.4239 0.0295 0.1007 0.029 Uiso 1 1 calc R . .
C27 C 0.2144(12) 0.1681(6) 0.0978(8) 0.026(3) Uani 1 1 d . . .
C28 C 0.3626(15) 0.2067(6) 0.1292(8) 0.050(5) Uani 1 1 d . . .
H28A H 0.3732 0.2494 0.0977 0.076 Uiso 1 1 calc R . .
H28B H 0.4361 0.1697 0.1293 0.076 Uiso 1 1 calc R . .
H28C H 0.3692 0.2244 0.1799 0.076 Uiso 1 1 calc R . .
C29 C 0.1954(14) 0.1416(7) 0.0163(8) 0.042(4) Uani 1 1 d . . .
H29A H 0.1929 0.1856 -0.0159 0.062 Uiso 1 1 calc R . .
H29B H 0.1082 0.1135 0.0009 0.062 Uiso 1 1 calc R . .
H29C H 0.2730 0.1089 0.0126 0.062 Uiso 1 1 calc R . .
C30 C 0.0964(13) 0.2284(6) 0.1005(8) 0.039(4) Uani 1 1 d . . .
H30A H 0.1065 0.2720 0.0698 0.059 Uiso 1 1 calc R . .
H30B H 0.1051 0.2448 0.1518 0.059 Uiso 1 1 calc R . .
H30C H 0.0050 0.2054 0.0816 0.059 Uiso 1 1 calc R . .

loop_
_atom_site_aniso_label
_atom_site_aniso_U_11
_atom_site_aniso_U_22
_atom_site_aniso_U_33
_atom_site_aniso_U_23
_atom_site_aniso_U_13
_atom_site_aniso_U_12
Br1 0.0422(10) 0.0280(7) 0.0498(11) -0.0039(7) 0.0006(8) -0.0002(5)
U1 0.0211(3) 0.0237(2) 0.0228(3) 0.0002(3) 0.00307(18) 0.0008(2)
S1 0.031(2) 0.0279(16) 0.026(2) -0.0011(16) 0.0093(17) -0.0038(13)
N1 0.008(6) 0.020(5) 0.030(6) 0.003(5) -0.005(5) 0.003(3)
C1 0.017(9) 0.036(7) 0.054(10) 0.021(7) 0.021(7) 0.016(5)
C2 0.004(7) 0.022(6) 0.041(9) -0.013(6) 0.004(6) -0.002(4)
C3 0.045(10) 0.026(7) 0.010(8) 0.003(7) 0.010(7) 0.008(6)
C4 0.019(8) 0.044(7) 0.028(8) -0.005(8) 0.002(6) 0.003(6)
C5 0.009(6) 0.017(5) 0.021(6) -0.001(5) -0.009(5) 0.003(4)
C6 0.050(11) 0.065(9) 0.011(8) -0.017(7) 0.014(7) -0.008(7)
C7 0.029(10) 0.057(8) 0.044(10) 0.019(8) 0.023(8) 0.005(6)
C8 0.028(8) 0.049(8) 0.025(8) 0.001(7) 0.002(6) -0.008(6)
C9 0.011(8) 0.085(9) 0.032(8) 0.011(9) -0.008(6) -0.009(7)
C10 0.059(12) 0.022(6) 0.054(11) 0.022(8) 0.005(9) 0.024(6)
C11 0.055(10) 0.018(6) 0.023(8) 0.000(6) 0.016(7) 0.002(6)
C12 0.022(8) 0.032(7) 0.018(8) 0.003(6) -0.003(6) 0.005(5)
C13 0.029(9) 0.032(7) 0.016(8) -0.013(6) -0.011(6) 0.003(5)
C14 0.004(9) 0.047(8) 0.071(12) 0.008(8) 0.013(8) -0.006(6)
C15 0.019(8) 0.039(6) 0.031(8) -0.009(8) -0.004(6) 0.006(6)
C16 0.038(10) 0.045(8) 0.021(8) -0.010(7) -0.003(6) -0.002(6)
C17 0.043(10) 0.017(6) 0.035(9) -0.004(6) -0.007(7) 0.003(5)
C18 0.043(10) 0.029(7) 0.036(9) 0.000(7) 0.003(7) 0.005(5)
C19 0.048(10) 0.052(9) 0.019(8) -0.002(7) -0.001(7) -0.007(6)
C20 0.043(10) 0.031(7) 0.048(11) -0.003(7) -0.002(8) -0.008(6)
C21 0.047(10) 0.024(7) 0.008(7) -0.005(6) 0.003(7) -0.004(5)
C22 0.024(9) 0.045(8) 0.008(7) 0.002(6) -0.003(6) 0.000(5)
C23 0.045(11) 0.031(7) 0.040(10) 0.008(7) 0.012(8) 0.013(6)
C24 0.018(9) 0.051(8) 0.040(10) -0.009(7) -0.003(7) 0.007(6)
C25 0.045(9) 0.036(7) 0.025(8) 0.003(8) 0.006(6) 0.002(7)
C26 0.020(8) 0.037(7) 0.017(8) -0.009(6) 0.005(6) -0.006(5)
C27 0.010(8) 0.041(7) 0.029(9) 0.004(7) 0.009(6) 0.003(5)
C28 0.082(13) 0.027(7) 0.056(12) 0.029(8) 0.044(10) 0.019(7)
C29 0.031(10) 0.055(8) 0.042(10) 0.015(8) 0.015(8) 0.014(6)
C30 0.058(11) 0.018(6) 0.046(10) 0.006(7) 0.021(8) 0.011(6)

loop_
_atom_type_symbol
_atom_type_description
_atom_type_scat_dispersion_real
_atom_type_scat_dispersion_imag
_atom_type_scat_source
C C 0.0033 0.0016 'International Tables Vol C Tables 4.2.6.8 and 6.1.1.4'
H H 0.0000 0.0000 'International Tables Vol C Tables 4.2.6.8 and 6.1.1.4'
N N 0.0061 0.0033 'International Tables Vol C Tables 4.2.6.8 and 6.1.1.4'
S S 0.1246 0.1234 'International Tables Vol C Tables 4.2.6.8 and 6.1.1.4'
U U -9.6767 9.6646 'International Tables Vol C Tables 4.2.6.8 and 6.1.1.4'
Br Br -0.2901 2.4595 'International Tables Vol C Tables 4.2.6.8 and 6.1.1.4'

loop_
_geom_angle_atom_site_label_1
_geom_angle_atom_site_label_2
_geom_angle_atom_site_label_3
_geom_angle
_geom_angle_site_symmetry_1
_geom_angle_site_symmetry_3
_geom_angle_publ_flag
N1 U1 C3 106.6(3) . . ?
N1 U1 C11 138.8(3) . . ?
C3 U1 C11 108.8(4) . . ?
N1 U1 C12 130.0(3) . . ?
C3 U1 C12 93.5(3) . . ?
C11 U1 C12 28.8(3) . . ?
N1 U1 C4 86.2(3) . . ?
C3 U1 C4 30.0(3) . . ?
C11 U1 C4 134.3(4) . . ?
C12 U1 C4 123.4(4) . . ?
N1 U1 Br1 88.37(19) . . ?
C3 U1 Br1 124.8(2) . . ?
C11 U1 Br1 88.4(2) . . ?
C12 U1 Br1 116.9(2) . . ?
C4 U1 Br1 103.6(3) . . ?
N1 U1 C15 110.6(3) . . ?
C3 U1 C15 138.6(4) . . ?
C11 U1 C15 30.1(3) . . ?
C12 U1 C15 48.1(3) . . ?
C4 U1 C15 162.9(3) . . ?
Br1 U1 C15 74.3(3) . . ?
N1 U1 C5 99.1(3) . . ?
C3 U1 C5 49.2(3) . . ?
C11 U1 C5 119.9(4) . . ?
C12 U1 C5 127.3(3) . . ?
C4 U1 C5 30.6(3) . . ?
Br1 U1 C5 76.4(2) . . ?
C15 U1 C5 137.1(3) . . ?
N1 U1 C1 128.1(3) . . ?
C3 U1 C1 48.6(4) . . ?
C11 U1 C1 91.6(4) . . ?
C12 U1 C1 99.6(3) . . ?
C4 U1 C1 49.2(4) . . ?
Br1 U1 C1 80.1(2) . . ?
C15 U1 C1 114.3(4) . . ?
C5 U1 C1 29.0(3) . . ?
N1 U1 C13 100.3(3) . . ?
C3 U1 C13 107.7(3) . . ?
C11 U1 C13 48.8(3) . . ?
C12 U1 C13 29.7(3) . . ?
C4 U1 C13 134.2(4) . . ?
Br1 U1 C13 121.7(2) . . ?
C15 U1 C13 48.4(3) . . ?
C5 U1 C13 153.6(3) . . ?
C1 U1 C13 128.7(3) . . ?
N1 U1 C2 134.7(3) . . ?
C3 U1 C2 29.5(3) . . ?
C11 U1 C2 84.8(4) . . ?
C12 U1 C2 79.8(3) . . ?
C4 U1 C2 49.6(4) . . ?
Br1 U1 C2 108.8(2) . . ?
C15 U1 C2 114.4(4) . . ?
C5 U1 C2 49.0(3) . . ?
C1 U1 C2 29.8(3) . . ?
C13 U1 C2 104.7(3) . . ?
N1 U1 C14 91.0(4) . . ?
C3 U1 C14 136.2(3) . . ?
C11 U1 C14 48.4(4) . . ?
C12 U1 C14 47.6(3) . . ?
C4 U1 C14 161.4(4) . . ?
Br1 U1 C14 94.7(3) . . ?
C15 U1 C14 29.1(3) . . ?
C5 U1 C14 166.2(4) . . ?
C1 U1 C14 139.9(4) . . ?
C13 U1 C14 28.7(3) . . ?
C2 U1 C14 127.2(4) . . ?
N1 S1 C21 110.2(5) . . ?
N1 S1 U1 54.4(3) . . ?
C21 S1 U1 116.9(4) . . ?
C27 N1 S1 120.1(8) . . ?
C27 N1 U1 146.2(7) . . ?
S1 N1 U1 89.0(4) . . ?
C5 C1 C2 109.9(12) . . ?
C5 C1 C6 123.5(9) . . ?
C2 C1 C6 126.0(12) . . ?
C5 C1 U1 75.3(6) . . ?
C2 C1 U1 75.6(6) . . ?
C6 C1 U1 122.9(8) . . ?
C3 C2 C1 106.1(11) . . ?
C3 C2 C7 128.1(10) . . ?
C1 C2 C7 123.5(12) . . ?
C3 C2 U1 73.2(7) . . ?
C1 C2 U1 74.6(6) . . ?
C7 C2 U1 130.7(8) . . ?
C2 C3 C4 110.5(10) . . ?
C2 C3 C8 124.5(10) . . ?
C4 C3 C8 124.2(11) . . ?
C2 C3 U1 77.3(7) . . ?
C4 C3 U1 76.2(7) . . ?
C8 C3 U1 121.7(7) . . ?
C3 C4 C9 126.5(12) . . ?
C3 C4 C5 105.4(10) . . ?
C9 C4 C5 126.2(12) . . ?
C3 C4 U1 73.8(7) . . ?
C9 C4 U1 128.4(8) . . ?
C5 C4 U1 74.9(6) . . ?
C1 C5 C4 108.1(9) . . ?
C1 C5 C10 126.7(11) . . ?
C4 C5 C10 123.6(11) . . ?
C1 C5 U1 75.7(6) . . ?
C4 C5 U1 74.6(6) . . ?
C10 C5 U1 127.2(7) . . ?
C12 C11 C15 107.1(10) . . ?
C12 C11 C16 128.8(11) . . ?
C15 C11 C16 123.4(11) . . ?
C12 C11 U1 75.9(7) . . ?
C15 C11 U1 75.8(7) . . ?
C16 C11 U1 121.3(8) . . ?
C11 C12 C13 110.1(10) . . ?
C11 C12 C17 126.6(11) . . ?
C13 C12 C17 121.5(9) . . ?
C11 C12 U1 75.3(7) . . ?
C13 C12 U1 76.2(6) . . ?
C17 C12 U1 127.5(8) . . ?
C14 C13 C12 105.9(10) . . ?
C14 C13 C18 127.2(11) . . ?
C12 C13 C18 125.3(10) . . ?
C14 C13 U1 75.9(7) . . ?
C12 C13 U1 74.1(6) . . ?
C18 C13 U1 126.8(8) . . ?
C13 C14 C15 110.3(11) . . ?
C13 C14 C19 125.0(12) . . ?
C15 C14 C19 124.7(11) . . ?
C13 C14 U1 75.4(7) . . ?
C15 C14 U1 74.7(6) . . ?
C19 C14 U1 118.5(9) . . ?
C14 C15 C11 106.6(10) . . ?
C14 C15 C20 126.6(11) . . ?
C11 C15 C20 125.4(11) . . ?
C14 C15 U1 76.2(7) . . ?
C11 C15 U1 74.1(7) . . ?
C20 C15 U1 125.9(8) . . ?
C26 C21 C22 120.9(11) . . ?
C26 C21 S1 124.2(8) . . ?
C22 C21 S1 114.9(10) . . ?
C21 C22 C23 117.5(12) . . ?
C24 C23 C22 120.8(11) . . ?
C23 C24 C25 121.3(11) . . ?
C24 C25 C26 120.8(12) . . ?
C21 C26 C25 118.7(11) . . ?
N1 C27 C29 113.0(9) . . ?
N1 C27 C28 105.9(10) . . ?
C29 C27 C28 111.9(10) . . ?
N1 C27 C30 109.0(9) . . ?
C29 C27 C30 108.2(11) . . ?
C28 C27 C30 108.6(10) . . ?

loop_
_geom_bond_atom_site_label_1
_geom_bond_atom_site_label_2
_geom_bond_distance
_geom_bond_site_symmetry_2
_geom_bond_publ_flag
Br1 U1 2.793(3) . ?
U1 N1 2.309(9) . ?
U1 C3 2.764(13) . ?
U1 C11 2.779(13) . ?
U1 C12 2.787(11) . ?
U1 C4 2.796(12) . ?
U1 C15 2.801(11) . ?
U1 C5 2.799(10) . ?
U1 C1 2.804(11) . ?
U1 C13 2.814(11) . ?
U1 C2 2.817(11) . ?
U1 C14 2.819(13) . ?
S1 N1 1.696(8) . ?
S1 C21 1.795(12) . ?
N1 C27 1.494(13) . ?
C1 C5 1.403(16) . ?
C1 C2 1.444(13) . ?
C1 C6 1.548(16) . ?
C2 C3 1.424(16) . ?
C2 C7 1.504(15) . ?
C3 C4 1.438(16) . ?
C3 C8 1.490(15) . ?
C4 C9 1.493(16) . ?
C4 C5 1.475(15) . ?
C5 C10 1.517(13) . ?
C11 C12 1.383(14) . ?
C11 C15 1.450(15) . ?
C11 C16 1.474(15) . ?
C12 C13 1.437(15) . ?
C12 C17 1.577(13) . ?
C13 C14 1.395(14) . ?
C13 C18 1.518(13) . ?
C14 C15 1.412(16) . ?
C14 C19 1.565(15) . ?
C15 C20 1.503(15) . ?
C21 C26 1.387(15) . ?
C21 C22 1.401(13) . ?
C22 C23 1.421(14) . ?
C23 C24 1.351(15) . ?
C24 C25 1.350(15) . ?
C25 C26 1.402(14) . ?
C27 C29 1.521(16) . ?
C27 C28 1.569(16) . ?
C27 C30 1.563(14) . ?
